data_7704221
loop_
_publ_author_name
'Liu, Jingjing'
'Nodaraki, Lydia E.'
'Cobb, Philip J.'
'Giansiracusa, Marcus J.'
'Ortu, Fabrizio'
'Tuna, Floriana'
'Mills, David P.'

_publ_section_title
;
 Synthesis and characterisation of light lanthanide bis-phospholyl
 borohydride complexes.
;
_journal_issue 19
_journal_name_full 'Dalton transactions (Cambridge, England : 2003)'
_journal_page_first 6504
_journal_page_last 6511
_journal_paper_doi 10.1039/d0dt01241f
_journal_volume 49
_journal_year 2020
_chemical_formula_moiety 'C32 H66 B2 Ce K O2 P2'
_chemical_formula_sum 'C32 H66 B2 Ce K O2 P2'
_chemical_formula_weight 745.62
_chemical_name_systematic '[Ce(Htp)2(BH4)2K(THF)(Et2O)]n'
_chemical_properties_physical Air-sensitive,Moisture-sensitive
_space_group_crystal_system monoclinic
_space_group_IT_number 14
_space_group_name_Hall '-P 2ybc'
_space_group_name_H-M_alt 'P 1 21/c 1'
_atom_sites_solution_hydrogens mixed
_atom_sites_solution_primary direct
_atom_sites_solution_secondary difmap
_audit_creation_date 2019-11-08
_audit_creation_method
;
Olex2 1.2
(compiled 2018.05.29 svn.r3508 for OlexSys, GUI svn.r5506)
;
_audit_update_record
;
2020-03-23 deposited with the CCDC.	2020-04-28 downloaded from the CCDC.
;
_cell_angle_alpha 90
_cell_angle_beta 106.613(6)
_cell_angle_gamma 90
_cell_formula_units_Z 4
_cell_length_a 19.8610(10)
_cell_length_b 15.8524(6)
_cell_length_c 12.8759(7)
_cell_measurement_reflns_used 5266
_cell_measurement_temperature 150(2)
_cell_measurement_theta_max 26.9720
_cell_measurement_theta_min 3.7640
_cell_volume 3884.7(3)
_computing_cell_refinement 'CrysAlisPro 1.171.39.46 (Rigaku OD, 2018)'
_computing_data_collection 'CrysAlisPro 1.171.39.46 (Rigaku OD, 2018)'
_computing_data_reduction 'CrysAlisPro 1.171.39.46 (Rigaku OD, 2018)'
_computing_molecular_graphics 'Olex2 (Dolomanov et al., 2009)'
_computing_publication_material 'Olex2 (Dolomanov et al., 2009)'
_computing_structure_refinement 'ShelXL (Sheldrick, 2015)'
_computing_structure_solution 'ShelXS (Sheldrick, 2008)'
_diffrn_ambient_temperature 150(2)
_diffrn_detector 'CCD plate'
_diffrn_detector_area_resol_mean 10.3271
_diffrn_detector_type Atlas
_diffrn_measured_fraction_theta_full 0.998
_diffrn_measured_fraction_theta_max 0.998
_diffrn_measurement_details
;
List of Runs (angles in degrees, time in seconds):

  # Type    Start    End  Width  t~exp~   \w     \q     \k     \f   Frames
#--------------------------------------------------------------------------
  1  \w    -23.00   3.00   1.00   30.00    --   10.32 -99.00 -30.00   26
  2  \w    -25.00  43.00   1.00   30.00    --   10.32 -99.00  90.00   68
  3  \w      3.00  85.00   1.00   30.00    --   10.32  37.00 -90.00   82
  4  \w    -19.00  34.00   1.00   30.00    --   10.32 -99.00-180.00   53
;
_diffrn_measurement_device 'four-circle diffractometer'
_diffrn_measurement_device_type 'Xcalibur, Atlas'
_diffrn_measurement_method '\w scans'
_diffrn_orient_matrix_type 'CrysAlisPro convention (1999,Acta A55,543-557)'
_diffrn_orient_matrix_UB_11 0.0116732000
_diffrn_orient_matrix_UB_12 0.0380901000
_diffrn_orient_matrix_UB_13 0.0282774000
_diffrn_orient_matrix_UB_21 0.0235676000
_diffrn_orient_matrix_UB_22 0.0064296000
_diffrn_orient_matrix_UB_23 -0.0315722000
_diffrn_orient_matrix_UB_31 -0.0264245000
_diffrn_orient_matrix_UB_32 0.0225381000
_diffrn_orient_matrix_UB_33 -0.0388428000
_diffrn_radiation_monochromator graphite
_diffrn_radiation_probe x-ray
_diffrn_radiation_type MoK\a
_diffrn_radiation_wavelength 0.71073
_diffrn_reflns_av_R_equivalents 0.0711
_diffrn_reflns_av_unetI/netI 0.0926
_diffrn_reflns_Laue_measured_fraction_full 0.998
_diffrn_reflns_Laue_measured_fraction_max 0.998
_diffrn_reflns_limit_h_max 23
_diffrn_reflns_limit_h_min -23
_diffrn_reflns_limit_k_max 19
_diffrn_reflns_limit_k_min -18
_diffrn_reflns_limit_l_max 13
_diffrn_reflns_limit_l_min -15
_diffrn_reflns_number 22301
_diffrn_reflns_point_group_measured_fraction_full 0.998
_diffrn_reflns_point_group_measured_fraction_max 0.998
_diffrn_reflns_theta_full 25.242
_diffrn_reflns_theta_max 25.350
_diffrn_reflns_theta_min 3.302
_diffrn_source 'fine-focus sealed X-ray tube'
_diffrn_source_type 'Enhance (Mo) X-ray Source'
_exptl_absorpt_coefficient_mu 1.386
_exptl_absorpt_correction_T_max 0.974
_exptl_absorpt_correction_T_min 0.937
_exptl_absorpt_correction_type gaussian
_exptl_absorpt_process_details
'CrysAlisPro 1.171.39.46 (Rigaku Oxford Diffraction, 2018) Numerical absorption correction based on gaussian integration over 			a multifaceted crystal model Empirical absorption correction using spherical harmonics, implemented in SCALE3 ABSPACK scaling algorithm.'
_exptl_crystal_colour 'clear light yellow'
_exptl_crystal_colour_lustre clear
_exptl_crystal_colour_modifier light
_exptl_crystal_colour_primary yellow
_exptl_crystal_density_diffrn 1.275
_exptl_crystal_description needle
_exptl_crystal_F_000 1564
_exptl_crystal_size_max 0.285
_exptl_crystal_size_mid 0.148
_exptl_crystal_size_min 0.1
_refine_diff_density_max 1.330
_refine_diff_density_min -0.541
_refine_diff_density_rms 0.111
_refine_ls_extinction_method none
_refine_ls_goodness_of_fit_ref 1.022
_refine_ls_hydrogen_treatment mixed
_refine_ls_matrix_type full
_refine_ls_number_parameters 438
_refine_ls_number_reflns 7108
_refine_ls_number_restraints 198
_refine_ls_restrained_S_all 1.018
_refine_ls_R_factor_all 0.0821
_refine_ls_R_factor_gt 0.0464
_refine_ls_shift/su_max 0.000
_refine_ls_shift/su_mean 0.000
_refine_ls_structure_factor_coef Fsqd
_refine_ls_weighting_details 'w=1/[\s^2^(Fo^2^)+(0.0246P)^2^] where P=(Fo^2^+2Fc^2^)/3'
_refine_ls_weighting_scheme calc
_refine_ls_wR_factor_gt 0.0767
_refine_ls_wR_factor_ref 0.0870
_reflns_Friedel_coverage 0.000
_reflns_number_gt 5055
_reflns_number_total 7108
_reflns_threshold_expression 'I > 2\s(I)'
_cod_data_source_file d0dt01241f2.cif
_cod_data_source_block 3-Ce
_cod_depositor_comments 'Adding full bibliography for 7704215--7704221.cif.'
_cod_database_code 7704221
_manchester_internal_diff_code odpm111
_manchester_internal_coll_client JJL
_manchester_internal_coll_user JJL
_manchester_internal_coll_date 28/9/18
_manchester_internal_process_date 28/9/18
_manchester_internal_process_user JJL
_manchester_internal_solution_date 1/10/18
_manchester_internal_solution_user JJL
_manchester_internal_refinement_date 1/10/18
_manchester_internal_refinement_user JJL
_manchester_internal_validation_date 8/11/19
_manchester_internal_validation_user PJC
_shelx_shelxl_version_number 2018/3
_chemical_oxdiff_formula C32H66B2CeKO2P2
_shelx_space_group_comment
;
The symmetry employed for this shelxl refinement is uniquely defined
by the following loop, which should always be used as a source of
symmetry information in preference to the above space-group names.
They are only intended as comments.
;
_shelx_estimated_absorpt_t_max 0.814
_shelx_estimated_absorpt_t_min 0.636
_reflns_odcompleteness_completeness 99.75
_reflns_odcompleteness_iscentric 1
_reflns_odcompleteness_theta 26.32
_olex2_refinement_description
;
1. Fixed Uiso
 At 1.2 times of:
  All C(H) groups, All C(H,H) groups, All C(H,H,H,H) groups
 At 1.5 times of:
  All B(H,H,H,H) groups, All C(H,H,H) groups
2. Restrained distances
 B1-H1D = B1-H1C = B1-H1B = B1-H1A = B2-H2D = B2-H2C = B2-H2A = B2-H2B
 1.15 with sigma of 0.02
 C28A-C27A \\sim C28-C27 \\sim C26-C25
 with sigma of 0.02
 O1-C26 \\sim O1-C27A \\sim O1-C27
 with sigma of 0.02
 C31-C30 \\sim C31A-C30A
 with sigma of 0.02
 C30-C29 \\sim C30A-C29 \\sim C32-C31 \\sim C32-C31A
 with sigma of 0.02
3. Uiso/Uaniso restraints and constraints
O2 \\sim C29 \\sim C30 \\sim C30A \\sim C31 \\sim C31A \\sim C32: within 2A
with sigma of 0.02 and sigma for terminal atoms of 0.04
O1 \\sim C25 \\sim C26 \\sim C27 \\sim C27A \\sim C28 \\sim C28A: within 2A
with sigma of 0.01 and sigma for terminal atoms of 0.02
4. Rigid body (RIGU) restrains
 C25, C26, C27, C27A, C28, C28A, C29, C30, C30A, C31, C31A, C32
 with sigma for 1-2 distances of 0.004 and sigma for 1-3 distances of 0.004
5. Others
 Sof(C27A)=Sof(H27C)=Sof(H27D)=Sof(C28A)=Sof(H28D)=Sof(H28E)=Sof(H28F)=1-FVAR(1)
 Sof(C27)=Sof(H27A)=Sof(H27B)=Sof(C28)=Sof(H28A)=Sof(H28B)=Sof(H28C)=FVAR(1)
 Sof(H29C)=Sof(H29D)=Sof(C30A)=Sof(H30C)=Sof(H30D)=Sof(C31A)=Sof(H31C)=
 Sof(H31D)=Sof(H32C)=Sof(H32D)=1-FVAR(2)
 Sof(H29A)=Sof(H29B)=Sof(C30)=Sof(H30A)=Sof(H30B)=Sof(C31)=Sof(H31A)=Sof(H31B)=
 Sof(H32A)=Sof(H32B)=FVAR(2)
6.a Ternary CH refined with riding coordinates:
 C2(H2), C3(H3)
6.b Secondary CH2 refined with riding coordinates:
 C26(H26A,H26B), C27(H27A,H27B), C27A(H27C,H27D), C29(H29A,H29B), C29(H29C,
 H29D), C30(H30A,H30B), C30A(H30C,H30D), C31(H31A,H31B), C31A(H31C,H31D),
 C32(H32A,H32B), C32(H32C,H32D)
6.c Aromatic/amide H refined with riding coordinates:
 C14(H14), C15(H15)
6.d Idealised Me refined as rotating group:
 C6(H6A,H6B,H6C), C7(H7A,H7B,H7C), C8(H8A,H8B,H8C), C10(H10A,H10B,H10C),
 C11(H11A,H11B,H11C), C12(H12A,H12B,H12C), C18(H18A,H18B,H18C), C19(H19A,H19B,
 H19C), C20(H20A,H20B,H20C), C22(H22A,H22B,H22C), C23(H23A,H23B,H23C), C24(H24A,
 H24B,H24C), C25(H25A,H25B,H25C), C28(H28A,H28B,H28C), C28A(H28D,H28E,H28F)
;
_manchester_internal_coll_frame_method '\w scans'
_manchester_internal_coll_frame_time 4.00
_manchester_internal_coll_frame_width 0.9
_manchester_internal_coll_type custom
_olex2_submission_special_instructions 'No special instructions were received'
_oxdiff_exptl_absorpt_empirical_details
;
Empirical correction (ABSPACK) includes:
- Absorption correction using spherical harmonics
- Frame scaling
;
_oxdiff_exptl_absorpt_empirical_full_max 1.246
_oxdiff_exptl_absorpt_empirical_full_min 0.851

loop_
_space_group_symop_operation_xyz
'x, y, z'
'-x, y+1/2, -z+1/2'
'-x, -y, -z'
'x, -y-1/2, z-1/2'

loop_
_atom_site_label
_atom_site_type_symbol
_atom_site_fract_x
_atom_site_fract_y
_atom_site_fract_z
_atom_site_U_iso_or_equiv
_atom_site_adp_type
_atom_site_occupancy
_atom_site_site_symmetry_order
_atom_site_calc_flag
_atom_site_refinement_flags_posn
_atom_site_refinement_flags_adp
_atom_site_refinement_flags_occupancy
_atom_site_disorder_assembly
_atom_site_disorder_group
Ce1 Ce 0.24043(2) 0.60236(2) 0.10824(2) 0.02103(9) Uani 1 1 d . . . . .
K1 K 0.25709(6) 0.55399(7) 0.45673(10) 0.0386(3) Uani 1 1 d . . . . .
P1 P 0.22991(7) 0.41136(8) 0.03833(11) 0.0287(3) Uani 1 1 d . . . . .
P2 P 0.25214(7) 0.79665(8) 0.16843(10) 0.0240(3) Uani 1 1 d . . . . .
O1 O 0.3396(2) 0.4403(3) 0.6042(3) 0.0573(11) Uani 1 1 d D U . . .
O2 O 0.1860(2) 0.4093(2) 0.4210(4) 0.0574(11) Uani 1 1 d . U . . .
C1 C 0.1799(2) 0.4792(3) -0.0639(4) 0.0257(11) Uani 1 1 d . . . . .
C2 C 0.2244(3) 0.5353(3) -0.0980(4) 0.0263(12) Uani 1 1 d . . . . .
H2 H 0.207737 0.569949 -0.165415 0.032 Uiso 1 1 calc R . . . .
C3 C 0.2966(3) 0.5229(3) -0.0445(4) 0.0278(12) Uani 1 1 d . . . . .
H3 H 0.334774 0.548748 -0.070478 0.033 Uiso 1 1 calc R . . . .
C4 C 0.3088(2) 0.4572(3) 0.0292(4) 0.0287(12) Uani 1 1 d . . . . .
C5 C 0.1012(2) 0.4685(3) -0.1177(4) 0.0286(12) Uani 1 1 d . . . . .
C6 C 0.0914(3) 0.4310(4) -0.2307(4) 0.0486(16) Uani 1 1 d . . . . .
H6A H 0.107659 0.471521 -0.275677 0.073 Uiso 1 1 calc GR . . . .
H6B H 0.041556 0.418601 -0.264131 0.073 Uiso 1 1 calc GR . . . .
H6C H 0.118739 0.378806 -0.224423 0.073 Uiso 1 1 calc GR . . . .
C7 C 0.0694(3) 0.4088(4) -0.0514(5) 0.0509(16) Uani 1 1 d . . . . .
H7A H 0.093849 0.354441 -0.043182 0.076 Uiso 1 1 calc GR . . . .
H7B H 0.019428 0.400285 -0.088715 0.076 Uiso 1 1 calc GR . . . .
H7C H 0.074419 0.433312 0.020318 0.076 Uiso 1 1 calc GR . . . .
C8 C 0.0620(3) 0.5515(3) -0.1294(4) 0.0411(14) Uani 1 1 d . . . . .
H8A H 0.064919 0.574006 -0.057342 0.062 Uiso 1 1 calc GR . . . .
H8B H 0.012644 0.542410 -0.169639 0.062 Uiso 1 1 calc GR . . . .
H8C H 0.083135 0.591710 -0.168672 0.062 Uiso 1 1 calc GR . . . .
C9 C 0.3803(3) 0.4141(3) 0.0804(4) 0.0356(13) Uani 1 1 d . . . . .
C10 C 0.3813(3) 0.3678(3) 0.1855(5) 0.0438(15) Uani 1 1 d . . . . .
H10A H 0.378364 0.409008 0.240767 0.066 Uiso 1 1 calc GR . . . .
H10B H 0.425089 0.335623 0.211224 0.066 Uiso 1 1 calc GR . . . .
H10C H 0.341190 0.329198 0.171708 0.066 Uiso 1 1 calc GR . . . .
C11 C 0.3900(3) 0.3488(4) -0.0024(5) 0.0542(17) Uani 1 1 d . . . . .
H11A H 0.350330 0.309344 -0.019357 0.081 Uiso 1 1 calc GR . . . .
H11B H 0.433812 0.317711 0.028186 0.081 Uiso 1 1 calc GR . . . .
H11C H 0.391901 0.377743 -0.068704 0.081 Uiso 1 1 calc GR . . . .
C12 C 0.4428(3) 0.4745(3) 0.1040(5) 0.0496(16) Uani 1 1 d . . . . .
H12A H 0.441015 0.507212 0.038681 0.074 Uiso 1 1 calc GR . . . .
H12B H 0.486635 0.442087 0.125674 0.074 Uiso 1 1 calc GR . . . .
H12C H 0.440833 0.512851 0.162696 0.074 Uiso 1 1 calc GR . . . .
C13 C 0.3137(2) 0.7648(3) 0.0996(4) 0.0231(11) Uani 1 1 d . . . . .
C14 C 0.2797(2) 0.7400(3) -0.0061(4) 0.0249(11) Uani 1 1 d . . . . .
H14 H 0.303837 0.720412 -0.055311 0.030 Uiso 1 1 calc R . . . .
C15 C 0.2050(2) 0.7470(3) -0.0333(4) 0.0222(11) Uani 1 1 d . . . . .
H15 H 0.174632 0.731336 -0.102055 0.027 Uiso 1 1 calc R . . . .
C16 C 0.1807(2) 0.7787(3) 0.0503(4) 0.0229(11) Uani 1 1 d . . . . .
C17 C 0.3935(2) 0.7768(3) 0.1465(4) 0.0283(12) Uani 1 1 d . . . . .
C18 C 0.4158(3) 0.7749(3) 0.2699(4) 0.0404(14) Uani 1 1 d . . . . .
H18A H 0.390220 0.818562 0.297132 0.061 Uiso 1 1 calc GR . . . .
H18B H 0.466401 0.785607 0.297228 0.061 Uiso 1 1 calc GR . . . .
H18C H 0.405099 0.719464 0.294817 0.061 Uiso 1 1 calc GR . . . .
C19 C 0.4117(3) 0.8648(3) 0.1118(5) 0.0455(15) Uani 1 1 d . . . . .
H19A H 0.398275 0.868055 0.032475 0.068 Uiso 1 1 calc GR . . . .
H19B H 0.462354 0.874577 0.140812 0.068 Uiso 1 1 calc GR . . . .
H19C H 0.386112 0.907830 0.139922 0.068 Uiso 1 1 calc GR . . . .
C20 C 0.4347(3) 0.7117(3) 0.1026(5) 0.0448(15) Uani 1 1 d . . . . .
H20A H 0.423076 0.654980 0.122499 0.067 Uiso 1 1 calc GR . . . .
H20B H 0.485170 0.721772 0.133699 0.067 Uiso 1 1 calc GR . . . .
H20C H 0.422443 0.716345 0.023533 0.067 Uiso 1 1 calc GR . . . .
C21 C 0.1059(2) 0.8101(3) 0.0391(4) 0.0260(11) Uani 1 1 d . . . . .
C22 C 0.1033(3) 0.9042(3) 0.0122(5) 0.0427(14) Uani 1 1 d . . . . .
H22A H 0.140406 0.933729 0.066746 0.064 Uiso 1 1 calc GR . . . .
H22B H 0.057406 0.927126 0.011954 0.064 Uiso 1 1 calc GR . . . .
H22C H 0.110336 0.912090 -0.059487 0.064 Uiso 1 1 calc GR . . . .
C23 C 0.0877(3) 0.8000(4) 0.1460(4) 0.0434(15) Uani 1 1 d . . . . .
H23A H 0.085557 0.739926 0.162475 0.065 Uiso 1 1 calc GR . . . .
H23B H 0.042063 0.826276 0.139714 0.065 Uiso 1 1 calc GR . . . .
H23C H 0.123915 0.827467 0.204238 0.065 Uiso 1 1 calc GR . . . .
C24 C 0.0507(3) 0.7669(3) -0.0511(4) 0.0419(14) Uani 1 1 d . . . . .
H24A H 0.061208 0.776073 -0.120065 0.063 Uiso 1 1 calc GR . . . .
H24B H 0.004349 0.790470 -0.055308 0.063 Uiso 1 1 calc GR . . . .
H24C H 0.050751 0.706288 -0.036205 0.063 Uiso 1 1 calc GR . . . .
C25 C 0.4326(4) 0.3988(4) 0.5349(6) 0.074(2) Uani 1 1 d D U . . .
H25A H 0.398089 0.375927 0.470668 0.112 Uiso 1 1 calc GR . . . .
H25B H 0.475812 0.365384 0.550565 0.112 Uiso 1 1 calc GR . . . .
H25C H 0.442962 0.457538 0.521329 0.112 Uiso 1 1 calc GR . . . .
C26 C 0.4039(4) 0.3952(4) 0.6278(6) 0.0718(18) Uani 1 1 d D U . . .
H26A H 0.395905 0.335696 0.644362 0.086 Uiso 1 1 calc R . . . .
H26B H 0.437919 0.420080 0.692207 0.086 Uiso 1 1 calc R . . . .
C27 C 0.3120(5) 0.4474(5) 0.6978(6) 0.055(2) Uani 0.808(9) 1 d D U P A 1
H27A H 0.280588 0.497118 0.687878 0.066 Uiso 0.808(9) 1 calc R . P A 1
H27B H 0.351523 0.456895 0.763763 0.066 Uiso 0.808(9) 1 calc R . P A 1
C27A C 0.3281(15) 0.389(2) 0.688(2) 0.062(3) Uani 0.192(9) 1 d D U P A 2
H27C H 0.364815 0.395695 0.757705 0.074 Uiso 0.192(9) 1 calc R . P A 2
H27D H 0.322719 0.328184 0.667538 0.074 Uiso 0.192(9) 1 calc R . P A 2
C28 C 0.2725(4) 0.3715(5) 0.7138(7) 0.065(2) Uani 0.808(9) 1 d D U P A 1
H28A H 0.240054 0.354375 0.644314 0.097 Uiso 0.808(9) 1 calc GR . P A 1
H28B H 0.245775 0.384513 0.765157 0.097 Uiso 0.808(9) 1 calc GR . P A 1
H28C H 0.305490 0.325524 0.742679 0.097 Uiso 0.808(9) 1 calc GR . P A 1
C28A C 0.2610(16) 0.429(2) 0.687(3) 0.048(5) Uani 0.192(9) 1 d D U P A 2
H28D H 0.260335 0.486942 0.661315 0.072 Uiso 0.192(9) 1 calc GR . P A 2
H28E H 0.256047 0.428562 0.760624 0.072 Uiso 0.192(9) 1 calc GR . P A 2
H28F H 0.222000 0.397210 0.638720 0.072 Uiso 0.192(9) 1 calc GR . P A 2
C29 C 0.2240(4) 0.3512(5) 0.3796(7) 0.091(2) Uani 1 1 d D U . . .
H29A H 0.256760 0.321165 0.440932 0.109 Uiso 0.65(3) 1 calc R . P B 1
H29B H 0.252634 0.382329 0.340734 0.109 Uiso 0.65(3) 1 calc R . P B 1
H29C H 0.244368 0.306467 0.432964 0.109 Uiso 0.35(3) 1 calc R . P B 2
H29D H 0.261980 0.378887 0.356372 0.109 Uiso 0.35(3) 1 calc R . P B 2
C30 C 0.1819(7) 0.2895(10) 0.3068(14) 0.072(3) Uani 0.65(3) 1 d D U P B 1
H30A H 0.183476 0.233483 0.341290 0.086 Uiso 0.65(3) 1 calc R . P B 1
H30B H 0.195498 0.284241 0.238813 0.086 Uiso 0.65(3) 1 calc R . P B 1
C30A C 0.1676(12) 0.317(2) 0.284(2) 0.070(5) Uani 0.35(3) 1 d D U P B 2
H30C H 0.180374 0.259261 0.267254 0.084 Uiso 0.35(3) 1 calc R . P B 2
H30D H 0.163556 0.352947 0.220055 0.084 Uiso 0.35(3) 1 calc R . P B 2
C31 C 0.1104(10) 0.3330(9) 0.2888(11) 0.068(4) Uani 0.65(3) 1 d D U P B 1
H31A H 0.100817 0.370964 0.225227 0.081 Uiso 0.65(3) 1 calc R . P B 1
H31B H 0.072409 0.290504 0.276104 0.081 Uiso 0.65(3) 1 calc R . P B 1
C31A C 0.0972(14) 0.315(2) 0.310(3) 0.070(5) Uani 0.35(3) 1 d D U P B 2
H31C H 0.057101 0.328791 0.246703 0.084 Uiso 0.35(3) 1 calc R . P B 2
H31D H 0.088632 0.260116 0.341701 0.084 Uiso 0.35(3) 1 calc R . P B 2
C32 C 0.1145(3) 0.3832(4) 0.3911(6) 0.0677(19) Uani 1 1 d D U . . .
H32A H 0.082073 0.432015 0.375941 0.081 Uiso 0.65(3) 1 calc R . P B 1
H32B H 0.104129 0.347465 0.447723 0.081 Uiso 0.65(3) 1 calc R . P B 1
H32C H 0.084486 0.432484 0.361741 0.081 Uiso 0.35(3) 1 calc R . P B 2
H32D H 0.102650 0.364290 0.457045 0.081 Uiso 0.35(3) 1 calc R . P B 2
B1 B 0.1383(3) 0.5781(4) 0.2062(5) 0.0288(14) Uani 1 1 d D . . . .
H1A H 0.120(2) 0.601(3) 0.1192(19) 0.043 Uiso 1 1 d DR . . . .
H1B H 0.1765(19) 0.630(2) 0.250(3) 0.043 Uiso 1 1 d DR . . . .
H1C H 0.170(2) 0.5191(19) 0.204(4) 0.043 Uiso 1 1 d DR . . . .
H1D H 0.0961(18) 0.569(3) 0.248(3) 0.043 Uiso 1 1 d DR . . . .
B2 B 0.3423(3) 0.5709(4) 0.2933(5) 0.0300(14) Uani 1 1 d D . . . .
H2A H 0.304(2) 0.516(2) 0.272(4) 0.045 Uiso 1 1 d DR . . . .
H2B H 0.357(2) 0.582(3) 0.216(2) 0.045 Uiso 1 1 d DR . . . .
H2C H 0.3886(17) 0.553(3) 0.364(3) 0.045 Uiso 1 1 d DR . . . .
H2D H 0.313(2) 0.6315(19) 0.302(4) 0.045 Uiso 1 1 d DR . . . .

loop_
_atom_site_aniso_label
_atom_site_aniso_U_11
_atom_site_aniso_U_22
_atom_site_aniso_U_33
_atom_site_aniso_U_23
_atom_site_aniso_U_13
_atom_site_aniso_U_12
Ce1 0.02033(15) 0.02285(14) 0.01918(15) 0.00096(13) 0.00446(11) -0.00056(13)
K1 0.0421(7) 0.0412(7) 0.0356(7) 0.0033(6) 0.0160(6) -0.0010(6)
P1 0.0271(7) 0.0258(7) 0.0313(8) 0.0030(6) 0.0052(6) 0.0018(6)
P2 0.0259(7) 0.0262(7) 0.0189(7) -0.0024(6) 0.0049(6) -0.0014(6)
O1 0.056(3) 0.062(3) 0.056(3) 0.017(2) 0.019(2) 0.004(2)
O2 0.043(2) 0.043(2) 0.081(3) 0.000(2) 0.009(2) -0.004(2)
C1 0.024(3) 0.025(3) 0.027(3) -0.002(2) 0.005(2) 0.000(2)
C2 0.039(3) 0.024(3) 0.016(3) -0.005(2) 0.007(3) 0.006(2)
C3 0.029(3) 0.032(3) 0.028(3) -0.005(2) 0.018(3) -0.004(2)
C4 0.029(3) 0.027(3) 0.029(3) -0.006(2) 0.006(3) 0.001(2)
C5 0.020(3) 0.028(3) 0.034(3) -0.006(2) 0.001(2) 0.002(2)
C6 0.034(3) 0.060(4) 0.045(4) -0.022(3) 0.000(3) 0.001(3)
C7 0.029(3) 0.055(4) 0.061(4) 0.018(3) -0.001(3) -0.011(3)
C8 0.028(3) 0.042(3) 0.047(4) 0.000(3) 0.002(3) 0.006(3)
C9 0.025(3) 0.036(3) 0.044(4) -0.004(3) 0.008(3) 0.008(2)
C10 0.029(3) 0.043(3) 0.055(4) 0.013(3) 0.005(3) 0.014(3)
C11 0.043(4) 0.061(4) 0.052(4) -0.005(3) 0.003(3) 0.026(3)
C12 0.031(3) 0.056(4) 0.061(4) 0.005(3) 0.012(3) 0.011(3)
C13 0.024(3) 0.020(2) 0.022(3) 0.005(2) 0.001(2) 0.001(2)
C14 0.028(3) 0.023(2) 0.026(3) 0.012(2) 0.012(3) 0.003(2)
C15 0.029(3) 0.017(2) 0.016(3) -0.003(2) -0.001(2) -0.005(2)
C16 0.022(3) 0.021(2) 0.024(3) 0.001(2) 0.004(2) -0.001(2)
C17 0.022(3) 0.029(3) 0.031(3) 0.001(2) 0.003(2) -0.007(2)
C18 0.028(3) 0.053(4) 0.034(3) 0.003(3) -0.001(3) -0.013(3)
C19 0.034(3) 0.049(3) 0.047(4) 0.010(3) 0.000(3) -0.013(3)
C20 0.025(3) 0.059(4) 0.048(4) 0.003(3) 0.009(3) -0.002(3)
C21 0.024(3) 0.030(3) 0.023(3) 0.001(2) 0.005(2) 0.006(2)
C22 0.037(3) 0.038(3) 0.052(4) 0.003(3) 0.011(3) 0.007(3)
C23 0.030(3) 0.058(4) 0.046(4) 0.006(3) 0.017(3) 0.016(3)
C24 0.026(3) 0.046(3) 0.046(4) -0.008(3) -0.003(3) 0.004(3)
C25 0.076(5) 0.056(4) 0.098(5) 0.013(4) 0.036(4) 0.012(4)
C26 0.083(4) 0.055(4) 0.071(4) 0.011(3) 0.013(4) 0.008(4)
C27 0.070(5) 0.047(4) 0.052(4) 0.018(3) 0.026(4) 0.008(4)
C27A 0.069(6) 0.055(6) 0.063(6) 0.018(6) 0.023(6) 0.010(6)
C28 0.067(6) 0.068(5) 0.067(6) 0.005(5) 0.033(5) 0.000(4)
C28A 0.072(9) 0.044(10) 0.041(10) 0.018(10) 0.037(9) 0.006(9)
C29 0.064(4) 0.058(4) 0.145(7) -0.013(4) 0.020(5) 0.003(4)
C30 0.075(6) 0.034(6) 0.105(8) -0.003(5) 0.023(6) 0.004(5)
C30A 0.074(8) 0.031(9) 0.115(9) -0.014(8) 0.043(7) 0.002(7)
C31 0.058(7) 0.033(6) 0.097(7) -0.002(5) -0.002(6) -0.009(5)
C31A 0.055(7) 0.039(9) 0.112(9) -0.012(8) 0.018(7) -0.006(7)
C32 0.046(4) 0.056(4) 0.099(5) -0.014(3) 0.016(4) -0.012(3)
B1 0.029(3) 0.036(3) 0.022(3) 0.005(3) 0.007(3) -0.001(3)
B2 0.029(3) 0.035(3) 0.027(4) 0.004(3) 0.009(3) 0.004(3)

loop_
_atom_type_symbol
_atom_type_description
_atom_type_scat_dispersion_real
_atom_type_scat_dispersion_imag
_atom_type_scat_source
C C 0.0033 0.0016 'International Tables Vol C Tables 4.2.6.8 and 6.1.1.4'
H H 0.0000 0.0000 'International Tables Vol C Tables 4.2.6.8 and 6.1.1.4'
B B 0.0013 0.0007 'International Tables Vol C Tables 4.2.6.8 and 6.1.1.4'
Ce Ce -0.2486 2.6331 'International Tables Vol C Tables 4.2.6.8 and 6.1.1.4'
K K 0.2009 0.2494 'International Tables Vol C Tables 4.2.6.8 and 6.1.1.4'
O O 0.0106 0.0060 'International Tables Vol C Tables 4.2.6.8 and 6.1.1.4'
P P 0.1023 0.0942 'International Tables Vol C Tables 4.2.6.8 and 6.1.1.4'

loop_
_exptl_crystal_face_index_h
_exptl_crystal_face_index_k
_exptl_crystal_face_index_l
_exptl_crystal_face_perp_dist
-13 -7 17 0.1004
24 -9 1 0.0661
-20 -12 -4 0.0799
-21 14 0 0.0169
21 -14 0 0.0829
-18 10 14 0.0232
23 11 -9 0.0787
27 2 -2 0.0584
17 -6 -16 0.1673
-5 20 8 0.0239
-1 -22 -3 0.0956
1 22 0 0.0205
16 18 -2 0.0328

loop_
_geom_angle_atom_site_label_1
_geom_angle_atom_site_label_2
_geom_angle_atom_site_label_3
_geom_angle
_geom_angle_site_symmetry_1
_geom_angle_site_symmetry_3
_geom_angle_publ_flag
P1 Ce1 P2 177.42(3) . . ?
P1 Ce1 H1A 91.1(11) . . ?
P1 Ce1 H1B 111.3(7) . . ?
P1 Ce1 H1C 68.3(7) . . ?
P1 Ce1 H2A 72.1(7) . . ?
P1 Ce1 H2B 90.6(11) . . ?
P1 Ce1 H2D 115.4(6) . . ?
P2 Ce1 H1A 90.1(11) . . ?
P2 Ce1 H1B 71.1(7) . . ?
P2 Ce1 H1C 114.0(7) . . ?
P2 Ce1 H2A 109.9(7) . . ?
P2 Ce1 H2B 89.9(11) . . ?
P2 Ce1 H2D 66.5(6) . . ?
C1 Ce1 P1 33.54(9) . . ?
C1 Ce1 P2 144.65(9) . . ?
C1 Ce1 C4 50.25(13) . . ?
C1 Ce1 C13 130.20(13) . . ?
C1 Ce1 C16 112.24(12) . . ?
C1 Ce1 H1A 80.8(10) . . ?
C1 Ce1 H1B 118.3(5) . . ?
C1 Ce1 H1C 81.6(10) . . ?
C1 Ce1 H2A 105.4(7) . . ?
C1 Ce1 H2B 118.3(10) . . ?
C1 Ce1 H2D 148.8(7) . . ?
C2 Ce1 P1 51.83(10) . . ?
C2 Ce1 P2 125.66(10) . . ?
C2 Ce1 C1 28.31(13) . . ?
C2 Ce1 C3 29.23(13) . . ?
C2 Ce1 C4 47.46(13) . . ?
C2 Ce1 C13 102.59(13) . . ?
C2 Ce1 C14 76.99(14) . . ?
C2 Ce1 C15 76.16(13) . . ?
C2 Ce1 C16 100.70(13) . . ?
C2 Ce1 H1A 101.8(8) . . ?
C2 Ce1 H1B 143.4(6) . . ?
C2 Ce1 H1C 109.9(9) . . ?
C2 Ce1 H2A 118.7(9) . . ?
C2 Ce1 H2B 109.5(8) . . ?
C2 Ce1 H2D 151.9(7) . . ?
C3 Ce1 P1 51.55(10) . . ?
C3 Ce1 P2 126.08(10) . . ?
C3 Ce1 C1 48.37(13) . . ?
C3 Ce1 C4 27.30(13) . . ?
C3 Ce1 C13 93.76(13) . . ?
C3 Ce1 C14 76.23(13) . . ?
C3 Ce1 C15 89.33(13) . . ?
C3 Ce1 C16 116.32(13) . . ?
C3 Ce1 H1A 128.8(9) . . ?
C3 Ce1 H1B 162.8(7) . . ?
C3 Ce1 H1C 119.9(7) . . ?
C3 Ce1 H2A 97.9(10) . . ?
C3 Ce1 H2B 80.3(7) . . ?
C3 Ce1 H2D 122.7(7) . . ?
C4 Ce1 P1 33.19(9) . . ?
C4 Ce1 P2 145.25(10) . . ?
C4 Ce1 C16 143.61(13) . . ?
C4 Ce1 H1A 124.0(11) . . ?
C4 Ce1 H1B 138.0(9) . . ?
C4 Ce1 H1C 97.7(5) . . ?
C4 Ce1 H2A 72.6(10) . . ?
C4 Ce1 H2B 68.3(10) . . ?
C4 Ce1 H2D 106.8(5) . . ?
C13 Ce1 P1 144.57(9) . . ?
C13 Ce1 P2 33.41(9) . . ?
C13 Ce1 C4 112.25(13) . . ?
C13 Ce1 C16 49.95(12) . . ?
C13 Ce1 H1A 120.7(10) . . ?
C13 Ce1 H1B 103.3(6) . . ?
C13 Ce1 H1C 145.8(8) . . ?
C13 Ce1 H2A 111.7(5) . . ?
C13 Ce1 H2B 74.4(10) . . ?
C13 Ce1 H2D 74.6(9) . . ?
C14 Ce1 P1 126.28(10) . . ?
C14 Ce1 P2 51.16(10) . . ?
C14 Ce1 C1 103.38(13) . . ?
C14 Ce1 C4 101.22(13) . . ?
C14 Ce1 C13 27.50(12) . . ?
C14 Ce1 C15 28.76(12) . . ?
C14 Ce1 C16 47.02(13) . . ?
C14 Ce1 H1A 117.1(8) . . ?
C14 Ce1 H1B 120.3(8) . . ?
C14 Ce1 H1C 158.9(5) . . ?
C14 Ce1 H2A 134.4(6) . . ?
C14 Ce1 H2B 92.3(8) . . ?
C14 Ce1 H2D 101.9(10) . . ?
C15 Ce1 P1 126.77(9) . . ?
C15 Ce1 P2 50.98(9) . . ?
C15 Ce1 C1 94.48(13) . . ?
C15 Ce1 C4 116.62(13) . . ?
C15 Ce1 C13 47.39(12) . . ?
C15 Ce1 C16 26.99(12) . . ?
C15 Ce1 H1A 88.8(7) . . ?
C15 Ce1 H1B 103.7(10) . . ?
C15 Ce1 H1C 131.6(7) . . ?
C15 Ce1 H2A 158.6(5) . . ?
C15 Ce1 H2B 120.1(9) . . ?
C15 Ce1 H2D 116.3(8) . . ?
C16 Ce1 P1 145.43(9) . . ?
C16 Ce1 P2 33.25(9) . . ?
C16 Ce1 H1A 72.8(9) . . ?
C16 Ce1 H1B 77.3(10) . . ?
C16 Ce1 H1C 112.0(5) . . ?
C16 Ce1 H2A 140.2(9) . . ?
C16 Ce1 H2B 121.2(11) . . ?
C16 Ce1 H2D 98.3(6) . . ?
B1 Ce1 P1 89.98(13) . . ?
B1 Ce1 P2 92.08(13) . . ?
B1 Ce1 C1 93.32(16) . . ?
B1 Ce1 C2 119.50(16) . . ?
B1 Ce1 C3 139.52(16) . . ?
B1 Ce1 C4 121.52(16) . . ?
B1 Ce1 C13 125.46(15) . . ?
B1 Ce1 C14 134.33(16) . . ?
B1 Ce1 C15 109.08(15) . . ?
B1 Ce1 C16 87.31(15) . . ?
B1 Ce1 H1A 24.7(5) . . ?
B1 Ce1 H1B 25.0(4) . . ?
B1 Ce1 H1C 24.8(4) . . ?
B1 Ce1 H2A 78.1(9) . . ?
B1 Ce1 H2B 116.6(5) . . ?
B1 Ce1 H2D 81.8(10) . . ?
H1A Ce1 H1B 42.2(10) . . ?
H1A Ce1 H1C 42.8(9) . . ?
H1A Ce1 H2A 101.9(10) . . ?
H1A Ce1 H2B 141.3(7) . . ?
H1A Ce1 H2D 103.6(11) . . ?
H1B Ce1 H1C 43.0(9) . . ?
H1B Ce1 H2A 74.1(15) . . ?
H1B Ce1 H2B 102.1(10) . . ?
H1B Ce1 H2D 61.5(11) . . ?
H1C Ce1 H2A 60.9(11) . . ?
H1C Ce1 H2B 103.4(11) . . ?
H1C Ce1 H2D 81.4(15) . . ?
B2 Ce1 P1 92.66(13) . . ?
B2 Ce1 P2 88.83(13) . . ?
B2 Ce1 C1 125.81(16) . . ?
B2 Ce1 C2 128.55(16) . . ?
B2 Ce1 C3 100.79(17) . . ?
B2 Ce1 C4 81.93(16) . . ?
B2 Ce1 C13 86.67(16) . . ?
B2 Ce1 C14 110.49(16) . . ?
B2 Ce1 C15 133.72(16) . . ?
B2 Ce1 C16 121.87(15) . . ?
B2 Ce1 B1 91.99(18) . . ?
B2 Ce1 H1A 116.6(5) . . ?
B2 Ce1 H1B 78.5(9) . . ?
B2 Ce1 H1C 81.3(10) . . ?
B2 Ce1 H2A 25.0(4) . . ?
B2 Ce1 H2B 24.7(5) . . ?
B2 Ce1 H2D 25.1(4) . . ?
H2A Ce1 H2B 42.7(10) . . ?
H2A Ce1 H2D 43.4(10) . . ?
H2B Ce1 H2D 42.4(10) . . ?
Ce1 K1 H1B 32.5(9) . . ?
Ce1 K1 H2A 31.5(9) . . ?
Ce1 K1 H2D 31.6(9) . . ?
P2 K1 Ce1 129.14(4) 4_576 . ?
P2 K1 H1B 106.8(7) 4_576 . ?
P2 K1 H2A 148.1(5) 4_576 . ?
P2 K1 H2D 110.2(7) 4_576 . ?
O1 K1 Ce1 130.97(9) . . ?
O1 K1 P2 92.70(10) . 4_576 ?
O1 K1 C13 97.92(12) . 4_576 ?
O1 K1 C14 120.70(13) . 4_576 ?
O1 K1 C15 135.62(12) . 4_576 ?
O1 K1 C16 119.51(12) . 4_576 ?
O1 K1 B1 145.64(14) . . ?
O1 K1 H1B 160.5(7) . . ?
O1 K1 B2 101.08(15) . . ?
O1 K1 H2A 99.4(9) . . ?
O1 K1 H2D 119.3(7) . . ?
O2 K1 Ce1 95.23(10) . . ?
O2 K1 P2 124.32(10) . 4_576 ?
O2 K1 O1 74.92(12) . . ?
O2 K1 C13 153.09(13) . 4_576 ?
O2 K1 C14 156.50(12) . 4_576 ?
O2 K1 C15 131.78(12) . 4_576 ?
O2 K1 C16 117.33(12) . 4_576 ?
O2 K1 B1 75.26(14) . . ?
O2 K1 H1B 94.0(5) . . ?
O2 K1 B2 109.04(15) . . ?
O2 K1 H2A 87.5(4) . . ?
O2 K1 H2D 123.3(8) . . ?
C13 K1 Ce1 108.32(8) 4_576 . ?
C13 K1 P2 28.95(8) 4_576 4_576 ?
C13 K1 C16 43.51(11) 4_576 4_576 ?
C13 K1 B1 116.34(13) 4_576 . ?
C13 K1 H1B 98.9(5) 4_576 . ?
C13 K1 H2A 119.4(4) 4_576 . ?
C13 K1 H2D 83.0(8) 4_576 . ?
C14 K1 Ce1 86.80(9) 4_576 . ?
C14 K1 P2 44.00(9) 4_576 4_576 ?
C14 K1 C13 23.78(11) 4_576 4_576 ?
C14 K1 C15 24.81(11) 4_576 4_576 ?
C14 K1 C16 40.92(11) 4_576 4_576 ?
C14 K1 B1 93.11(13) 4_576 . ?
C14 K1 H1B 75.3(5) 4_576 . ?
C14 K1 H2A 105.5(6) 4_576 . ?
C14 K1 H2D 66.9(6) 4_576 . ?
C15 K1 Ce1 86.65(8) 4_576 . ?
C15 K1 P2 43.88(8) 4_576 4_576 ?
C15 K1 C13 40.82(11) 4_576 4_576 ?
C15 K1 C16 23.68(10) 4_576 4_576 ?
C15 K1 B1 78.04(13) 4_576 . ?
C15 K1 H1B 63.6(7) 4_576 . ?
C15 K1 H2A 114.3(8) 4_576 . ?
C15 K1 H2D 78.7(4) 4_576 . ?
C16 K1 Ce1 107.81(8) 4_576 . ?
C16 K1 P2 29.01(8) 4_576 4_576 ?
C16 K1 H1B 79.8(8) 4_576 . ?
C16 K1 H2A 137.4(8) 4_576 . ?
C16 K1 H2D 102.3(4) 4_576 . ?
B1 K1 Ce1 37.19(10) . . ?
B1 K1 P2 118.28(11) . 4_576 ?
B1 K1 C16 89.40(13) . 4_576 ?
B1 K1 H1B 18.8(4) . . ?
B1 K1 H2A 62.6(9) . . ?
B1 K1 H2D 65.9(9) . . ?
H1B K1 H2A 63.4(13) . . ?
H1B K1 H2D 53.5(11) . . ?
B2 K1 Ce1 36.19(12) . . ?
B2 K1 P2 126.64(12) . 4_576 ?
B2 K1 C13 97.75(14) . 4_576 ?
B2 K1 C14 86.25(14) . 4_576 ?
B2 K1 C15 100.48(14) . 4_576 ?
B2 K1 C16 123.94(14) . 4_576 ?
B2 K1 B1 73.20(16) . . ?
B2 K1 H1B 66.8(9) . . ?
B2 K1 H2A 21.9(4) . . ?
B2 K1 H2D 22.0(4) . . ?
H2A K1 H2D 38.6(8) . . ?
C1 P1 Ce1 66.76(15) . . ?
C4 P1 Ce1 68.55(16) . . ?
C4 P1 C1 91.2(2) . . ?
Ce1 P2 K1 117.77(4) . 4_575 ?
C13 P2 Ce1 67.34(14) . . ?
C13 P2 K1 68.94(14) . 4_575 ?
C13 P2 C16 91.3(2) . . ?
C16 P2 Ce1 69.60(14) . . ?
C16 P2 K1 69.44(15) . 4_575 ?
C26 O1 K1 142.1(4) . . ?
C26 O1 C27 112.9(5) . . ?
C26 O1 C27A 83.0(11) . . ?
C27 O1 K1 103.0(4) . . ?
C27A O1 K1 134.3(11) . . ?
C29 O2 K1 108.5(4) . . ?
C29 O2 C32 108.2(5) . . ?
C32 O2 K1 137.4(3) . . ?
P1 C1 Ce1 79.70(17) . . ?
C2 C1 Ce1 70.0(2) . . ?
C2 C1 P1 110.3(3) . . ?
C2 C1 C5 125.4(4) . . ?
C5 C1 Ce1 124.0(3) . . ?
C5 C1 P1 123.7(3) . . ?
Ce1 C2 H2 122.4 . . ?
C1 C2 Ce1 81.7(3) . . ?
C1 C2 H2 122.4 . . ?
C1 C2 C3 113.4(4) . . ?
C3 C2 Ce1 76.5(3) . . ?
C3 C2 H2 122.4 . . ?
Ce1 C3 H3 122.6 . . ?
C2 C3 Ce1 74.3(3) . . ?
C2 C3 H3 122.6 . . ?
C4 C3 Ce1 83.3(3) . . ?
C4 C3 C2 113.1(4) . . ?
C4 C3 H3 122.6 . . ?
P1 C4 Ce1 78.26(17) . . ?
C3 C4 Ce1 69.4(3) . . ?
C3 C4 P1 111.9(4) . . ?
C3 C4 C9 125.8(4) . . ?
C9 C4 Ce1 130.3(3) . . ?
C9 C4 P1 121.1(4) . . ?
C1 C5 C6 108.0(4) . . ?
C7 C5 C1 110.4(4) . . ?
C7 C5 C6 109.3(4) . . ?
C8 C5 C1 112.3(4) . . ?
C8 C5 C6 108.7(4) . . ?
C8 C5 C7 108.1(4) . . ?
C5 C6 H6A 109.5 . . ?
C5 C6 H6B 109.5 . . ?
C5 C6 H6C 109.5 . . ?
H6A C6 H6B 109.5 . . ?
H6A C6 H6C 109.5 . . ?
H6B C6 H6C 109.5 . . ?
C5 C7 H7A 109.5 . . ?
C5 C7 H7B 109.5 . . ?
C5 C7 H7C 109.5 . . ?
H7A C7 H7B 109.5 . . ?
H7A C7 H7C 109.5 . . ?
H7B C7 H7C 109.5 . . ?
C5 C8 H8A 109.5 . . ?
C5 C8 H8B 109.5 . . ?
C5 C8 H8C 109.5 . . ?
H8A C8 H8B 109.5 . . ?
H8A C8 H8C 109.5 . . ?
H8B C8 H8C 109.5 . . ?
C10 C9 C4 111.5(4) . . ?
C10 C9 C11 108.5(4) . . ?
C11 C9 C4 106.5(4) . . ?
C12 C9 C4 113.8(4) . . ?
C12 C9 C10 108.6(5) . . ?
C12 C9 C11 107.7(5) . . ?
C9 C10 H10A 109.5 . . ?
C9 C10 H10B 109.5 . . ?
C9 C10 H10C 109.5 . . ?
H10A C10 H10B 109.5 . . ?
H10A C10 H10C 109.5 . . ?
H10B C10 H10C 109.5 . . ?
C9 C11 H11A 109.5 . . ?
C9 C11 H11B 109.5 . . ?
C9 C11 H11C 109.5 . . ?
H11A C11 H11B 109.5 . . ?
H11A C11 H11C 109.5 . . ?
H11B C11 H11C 109.5 . . ?
C9 C12 H12A 109.5 . . ?
C9 C12 H12B 109.5 . . ?
C9 C12 H12C 109.5 . . ?
H12A C12 H12B 109.5 . . ?
H12A C12 H12C 109.5 . . ?
H12B C12 H12C 109.5 . . ?
Ce1 C13 K1 131.10(15) . 4_575 ?
P2 C13 Ce1 79.26(16) . . ?
P2 C13 K1 82.11(15) . 4_575 ?
C14 C13 Ce1 71.7(2) . . ?
C14 C13 K1 73.6(2) . 4_575 ?
C14 C13 P2 110.9(3) . . ?
C14 C13 C17 125.1(4) . . ?
C17 C13 Ce1 123.5(3) . . ?
C17 C13 K1 104.5(3) . 4_575 ?
C17 C13 P2 123.3(3) . . ?
Ce1 C14 K1 141.30(17) . 4_575 ?
Ce1 C14 H14 110.9 . . ?
K1 C14 H14 107.4 4_575 . ?
C13 C14 Ce1 80.8(3) . . ?
C13 C14 K1 82.6(3) . 4_575 ?
C13 C14 H14 123.3 . . ?
C13 C14 C15 113.5(4) . . ?
C15 C14 Ce1 76.6(2) . . ?
C15 C14 K1 78.5(2) . 4_575 ?
C15 C14 H14 123.3 . . ?
Ce1 C15 K1 138.85(16) . 4_575 ?
Ce1 C15 H15 110.9 . . ?
K1 C15 H15 109.4 4_575 . ?
C14 C15 Ce1 74.6(2) . . ?
C14 C15 K1 76.7(2) . 4_575 ?
C14 C15 H15 123.1 . . ?
C16 C15 Ce1 82.8(3) . . ?
C16 C15 K1 82.4(2) . 4_575 ?
C16 C15 C14 113.7(4) . . ?
C16 C15 H15 123.1 . . ?
Ce1 C16 K1 127.87(15) . 4_575 ?
P2 C16 Ce1 77.16(15) . . ?
P2 C16 K1 81.55(15) . 4_575 ?
C15 C16 Ce1 70.2(2) . . ?
C15 C16 K1 74.0(2) . 4_575 ?
C15 C16 P2 110.5(3) . . ?
C15 C16 C21 125.8(4) . . ?
C21 C16 Ce1 128.2(3) . . ?
C21 C16 K1 103.3(3) . 4_575 ?
C21 C16 P2 122.8(3) . . ?
C13 C17 C19 107.5(4) . . ?
C18 C17 C13 111.5(4) . . ?
C18 C17 C19 107.4(4) . . ?
C20 C17 C13 112.0(4) . . ?
C20 C17 C18 110.3(4) . . ?
C20 C17 C19 108.1(4) . . ?
C17 C18 H18A 109.5 . . ?
C17 C18 H18B 109.5 . . ?
C17 C18 H18C 109.5 . . ?
H18A C18 H18B 109.5 . . ?
H18A C18 H18C 109.5 . . ?
H18B C18 H18C 109.5 . . ?
K1 C19 H19A 55.8 4_575 . ?
K1 C19 H19B 145.1 4_575 . ?
K1 C19 H19C 58.5 4_575 . ?
C17 C19 K1 105.4(3) . 4_575 ?
C17 C19 H19A 109.5 . . ?
C17 C19 H19B 109.5 . . ?
C17 C19 H19C 109.5 . . ?
H19A C19 H19B 109.5 . . ?
H19A C19 H19C 109.5 . . ?
H19B C19 H19C 109.5 . . ?
C17 C20 H20A 109.5 . . ?
C17 C20 H20B 109.5 . . ?
C17 C20 H20C 109.5 . . ?
H20A C20 H20B 109.5 . . ?
H20A C20 H20C 109.5 . . ?
H20B C20 H20C 109.5 . . ?
C22 C21 C16 107.8(4) . . ?
C23 C21 C16 110.7(4) . . ?
C23 C21 C22 107.7(4) . . ?
C24 C21 C16 113.3(4) . . ?
C24 C21 C22 107.3(4) . . ?
C24 C21 C23 109.8(4) . . ?
K1 C22 H22A 61.3 4_575 . ?
K1 C22 H22B 144.9 4_575 . ?
K1 C22 H22C 53.0 4_575 . ?
C21 C22 K1 105.3(3) . 4_575 ?
C21 C22 H22A 109.5 . . ?
C21 C22 H22B 109.5 . . ?
C21 C22 H22C 109.5 . . ?
H22A C22 H22B 109.5 . . ?
H22A C22 H22C 109.5 . . ?
H22B C22 H22C 109.5 . . ?
C21 C23 H23A 109.5 . . ?
C21 C23 H23B 109.5 . . ?
C21 C23 H23C 109.5 . . ?
H23A C23 H23B 109.5 . . ?
H23A C23 H23C 109.5 . . ?
H23B C23 H23C 109.5 . . ?
C21 C24 H24A 109.5 . . ?
C21 C24 H24B 109.5 . . ?
C21 C24 H24C 109.5 . . ?
H24A C24 H24B 109.5 . . ?
H24A C24 H24C 109.5 . . ?
H24B C24 H24C 109.5 . . ?
H25A C25 H25B 109.5 . . ?
H25A C25 H25C 109.5 . . ?
H25B C25 H25C 109.5 . . ?
C26 C25 H25A 109.5 . . ?
C26 C25 H25B 109.5 . . ?
C26 C25 H25C 109.5 . . ?
O1 C26 C25 110.0(5) . . ?
O1 C26 H26A 109.7 . . ?
O1 C26 H26B 109.7 . . ?
C25 C26 H26A 109.7 . . ?
C25 C26 H26B 109.7 . . ?
H26A C26 H26B 108.2 . . ?
O1 C27 H27A 109.0 . . ?
O1 C27 H27B 109.0 . . ?
O1 C27 C28 112.9(6) . . ?
H27A C27 H27B 107.8 . . ?
C28 C27 H27A 109.0 . . ?
C28 C27 H27B 109.0 . . ?
O1 C27A H27C 112.7 . . ?
O1 C27A H27D 112.7 . . ?
O1 C27A C28A 95.0(19) . . ?
H27C C27A H27D 110.2 . . ?
C28A C27A H27C 112.7 . . ?
C28A C27A H27D 112.7 . . ?
C27 C28 H28A 109.5 . . ?
C27 C28 H28B 109.5 . . ?
C27 C28 H28C 109.5 . . ?
H28A C28 H28B 109.5 . . ?
H28A C28 H28C 109.5 . . ?
H28B C28 H28C 109.5 . . ?
C27A C28A H28D 109.5 . . ?
C27A C28A H28E 109.5 . . ?
C27A C28A H28F 109.5 . . ?
H28D C28A H28E 109.5 . . ?
H28D C28A H28F 109.5 . . ?
H28E C28A H28F 109.5 . . ?
O2 C29 H29A 108.5 . . ?
O2 C29 H29B 108.5 . . ?
O2 C29 H29C 111.6 . . ?
O2 C29 H29D 111.6 . . ?
O2 C29 C30 114.9(8) . . ?
O2 C29 C30A 101.1(13) . . ?
H29A C29 H29B 107.5 . . ?
H29C C29 H29D 109.4 . . ?
C30 C29 H29A 108.5 . . ?
C30 C29 H29B 108.5 . . ?
C30A C29 H29C 111.6 . . ?
C30A C29 H29D 111.6 . . ?
C29 C30 H30A 112.2 . . ?
C29 C30 H30B 112.2 . . ?
C29 C30 C31 97.6(11) . . ?
H30A C30 H30B 109.8 . . ?
C31 C30 H30A 112.2 . . ?
C31 C30 H30B 112.2 . . ?
C29 C30A H30C 109.6 . . ?
C29 C30A H30D 109.6 . . ?
C29 C30A C31A 110.2(19) . . ?
H30C C30A H30D 108.1 . . ?
C31A C30A H30C 109.6 . . ?
C31A C30A H30D 109.6 . . ?
C30 C31 H31A 110.4 . . ?
C30 C31 H31B 110.4 . . ?
H31A C31 H31B 108.6 . . ?
C32 C31 C30 106.7(11) . . ?
C32 C31 H31A 110.4 . . ?
C32 C31 H31B 110.4 . . ?
C30A C31A H31C 112.7 . . ?
C30A C31A H31D 112.7 . . ?
H31C C31A H31D 110.2 . . ?
C32 C31A C30A 95.4(16) . . ?
C32 C31A H31C 112.7 . . ?
C32 C31A H31D 112.7 . . ?
O2 C32 C31 100.9(8) . . ?
O2 C32 C31A 114.7(11) . . ?
O2 C32 H32A 111.6 . . ?
O2 C32 H32B 111.6 . . ?
O2 C32 H32C 108.6 . . ?
O2 C32 H32D 108.6 . . ?
C31 C32 H32A 111.6 . . ?
C31 C32 H32B 111.6 . . ?
C31A C32 H32C 108.6 . . ?
C31A C32 H32D 108.6 . . ?
H32A C32 H32B 109.4 . . ?
H32C C32 H32D 107.6 . . ?
Ce1 B1 K1 92.76(17) . . ?
Ce1 B1 H1A 64(2) . . ?
Ce1 B1 H1B 69(2) . . ?
Ce1 B1 H1C 67(2) . . ?
Ce1 B1 H1D 179(2) . . ?
K1 B1 H1A 155(2) . . ?
K1 B1 H1B 56(2) . . ?
K1 B1 H1C 72(2) . . ?
K1 B1 H1D 87(2) . . ?
H1A B1 H1B 104(3) . . ?
H1A B1 H1C 105(3) . . ?
H1A B1 H1D 116(3) . . ?
H1B B1 H1C 108(3) . . ?
H1B B1 H1D 110(3) . . ?
H1C B1 H1D 114(3) . . ?
Ce1 B2 K1 101.61(19) . . ?
Ce1 B2 H2A 69(2) . . ?
Ce1 B2 H2B 60(2) . . ?
Ce1 B2 H2C 172(2) . . ?
Ce1 B2 H2D 70(2) . . ?
K1 B2 H2A 69(2) . . ?
K1 B2 H2B 162(2) . . ?
K1 B2 H2C 85(2) . . ?
K1 B2 H2D 67(2) . . ?
H2A B2 H2B 103(3) . . ?
H2A B2 H2C 110(3) . . ?
H2A B2 H2D 110(3) . . ?
H2B B2 H2C 113(3) . . ?
H2B B2 H2D 103(3) . . ?
H2C B2 H2D 117(3) . . ?

loop_
_geom_bond_atom_site_label_1
_geom_bond_atom_site_label_2
_geom_bond_distance
_geom_bond_site_symmetry_2
_geom_bond_publ_flag
Ce1 P1 3.1488(13) . ?
Ce1 P2 3.1682(12) . ?
Ce1 C1 2.941(5) . ?
Ce1 C2 2.793(4) . ?
Ce1 C3 2.821(4) . ?
Ce1 C4 2.993(5) . ?
Ce1 C13 2.976(4) . ?
Ce1 C14 2.863(4) . ?
Ce1 C15 2.888(4) . ?
Ce1 C16 3.046(4) . ?
Ce1 B1 2.705(6) . ?
Ce1 H1A 2.43(5) . ?
Ce1 H1B 2.54(5) . ?
Ce1 H1C 2.49(5) . ?
Ce1 B2 2.695(6) . ?
Ce1 H2A 2.53(5) . ?
Ce1 H2B 2.35(5) . ?
Ce1 H2D 2.54(5) . ?
K1 P2 3.6331(17) 4_576 ?
K1 O1 2.786(4) . ?
K1 O2 2.664(4) . ?
K1 C13 3.423(4) 4_576 ?
K1 C14 3.312(4) 4_576 ?
K1 C15 3.335(4) 4_576 ?
K1 C16 3.439(4) 4_576 ?
K1 B1 3.431(6) . ?
K1 H1B 2.94(4) . ?
K1 B2 3.065(6) . ?
K1 H2A 2.85(5) . ?
K1 H2D 2.82(5) . ?
P1 C1 1.768(5) . ?
P1 C4 1.760(5) . ?
P2 C13 1.775(5) . ?
P2 C16 1.781(5) . ?
O1 C26 1.418(7) . ?
O1 C27 1.464(8) . ?
O1 C27A 1.422(16) . ?
O2 C29 1.390(8) . ?
O2 C32 1.422(7) . ?
C1 C2 1.409(6) . ?
C1 C5 1.528(6) . ?
C2 H2 1.0000 . ?
C2 C3 1.417(6) . ?
C3 H3 1.0000 . ?
C3 C4 1.382(6) . ?
C4 C9 1.545(7) . ?
C5 C6 1.532(7) . ?
C5 C7 1.527(7) . ?
C5 C8 1.513(6) . ?
C6 H6A 0.9800 . ?
C6 H6B 0.9800 . ?
C6 H6C 0.9800 . ?
C7 H7A 0.9800 . ?
C7 H7B 0.9800 . ?
C7 H7C 0.9800 . ?
C8 H8A 0.9800 . ?
C8 H8B 0.9800 . ?
C8 H8C 0.9800 . ?
C9 C10 1.535(7) . ?
C9 C11 1.536(7) . ?
C9 C12 1.528(7) . ?
C10 H10A 0.9800 . ?
C10 H10B 0.9800 . ?
C10 H10C 0.9800 . ?
C11 H11A 0.9800 . ?
C11 H11B 0.9800 . ?
C11 H11C 0.9800 . ?
C12 H12A 0.9800 . ?
C12 H12B 0.9800 . ?
C12 H12C 0.9800 . ?
C13 C14 1.392(6) . ?
C13 C17 1.538(6) . ?
C14 H14 0.9500 . ?
C14 C15 1.428(6) . ?
C15 H15 0.9500 . ?
C15 C16 1.393(6) . ?
C16 C21 1.534(6) . ?
C17 C18 1.524(7) . ?
C17 C19 1.539(6) . ?
C17 C20 1.523(7) . ?
C18 H18A 0.9800 . ?
C18 H18B 0.9800 . ?
C18 H18C 0.9800 . ?
C19 H19A 0.9800 . ?
C19 H19B 0.9800 . ?
C19 H19C 0.9800 . ?
C20 H20A 0.9800 . ?
C20 H20B 0.9800 . ?
C20 H20C 0.9800 . ?
C21 C22 1.530(6) . ?
C21 C23 1.527(7) . ?
C21 C24 1.513(6) . ?
C22 H22A 0.9800 . ?
C22 H22B 0.9800 . ?
C22 H22C 0.9800 . ?
C23 H23A 0.9800 . ?
C23 H23B 0.9800 . ?
C23 H23C 0.9800 . ?
C24 H24A 0.9800 . ?
C24 H24B 0.9800 . ?
C24 H24C 0.9800 . ?
C25 H25A 0.9800 . ?
C25 H25B 0.9800 . ?
C25 H25C 0.9800 . ?
C25 C26 1.466(8) . ?
C26 H26A 0.9900 . ?
C26 H26B 0.9900 . ?
C27 H27A 0.9900 . ?
C27 H27B 0.9900 . ?
C27 C28 1.482(9) . ?
C27A H27C 0.9900 . ?
C27A H27D 0.9900 . ?
C27A C28A 1.474(17) . ?
C28 H28A 0.9800 . ?
C28 H28B 0.9800 . ?
C28 H28C 0.9800 . ?
C28A H28D 0.9800 . ?
C28A H28E 0.9800 . ?
C28A H28F 0.9800 . ?
C29 H29A 0.9900 . ?
C29 H29B 0.9900 . ?
C29 H29C 0.9900 . ?
C29 H29D 0.9900 . ?
C29 C30 1.444(11) . ?
C29 C30A 1.507(15) . ?
C30 H30A 0.9900 . ?
C30 H30B 0.9900 . ?
C30 C31 1.536(14) . ?
C30A H30C 0.9900 . ?
C30A H30D 0.9900 . ?
C30A C31A 1.527(18) . ?
C31 H31A 0.9900 . ?
C31 H31B 0.9900 . ?
C31 C32 1.520(11) . ?
C31A H31C 0.9900 . ?
C31A H31D 0.9900 . ?
C31A C32 1.476(14) . ?
C32 H32A 0.9900 . ?
C32 H32B 0.9900 . ?
C32 H32C 0.9900 . ?
C32 H32D 0.9900 . ?
B1 H1A 1.131(19) . ?
B1 H1B 1.146(19) . ?
B1 H1C 1.136(19) . ?
B1 H1D 1.124(19) . ?
B2 H2A 1.143(19) . ?
B2 H2B 1.131(19) . ?
B2 H2C 1.131(19) . ?
B2 H2D 1.147(19) . ?

loop_
_geom_torsion_atom_site_label_1
_geom_torsion_atom_site_label_2
_geom_torsion_atom_site_label_3
_geom_torsion_atom_site_label_4
_geom_torsion
_geom_torsion_site_symmetry_1
_geom_torsion_site_symmetry_2
_geom_torsion_site_symmetry_3
_geom_torsion_site_symmetry_4
_geom_torsion_publ_flag
Ce1 P1 C1 C2 64.0(3) . . . . ?
Ce1 P1 C1 C5 -124.2(4) . . . . ?
Ce1 P1 C4 C3 -61.9(3) . . . . ?
Ce1 P1 C4 C9 130.3(4) . . . . ?
Ce1 P2 C13 K1 134.57(11) . . . 4_575 ?
Ce1 P2 C13 C14 65.5(3) . . . . ?
Ce1 P2 C13 C17 -123.2(4) . . . . ?
Ce1 P2 C16 K1 -132.10(10) . . . 4_575 ?
Ce1 P2 C16 C15 -62.8(3) . . . . ?
Ce1 P2 C16 C21 127.5(4) . . . . ?
Ce1 C1 C2 C3 71.3(3) . . . . ?
Ce1 C1 C5 C6 155.0(3) . . . . ?
Ce1 C1 C5 C7 -85.6(5) . . . . ?
Ce1 C1 C5 C8 35.1(6) . . . . ?
Ce1 C2 C3 C4 75.4(4) . . . . ?
Ce1 C3 C4 P1 67.3(3) . . . . ?
Ce1 C3 C4 C9 -125.5(5) . . . . ?
Ce1 C4 C9 C10 67.1(5) . . . . ?
Ce1 C4 C9 C11 -174.7(4) . . . . ?
Ce1 C4 C9 C12 -56.1(6) . . . . ?
Ce1 C13 C14 K1 144.93(12) . . . 4_575 ?
Ce1 C13 C14 C15 71.0(3) . . . . ?
Ce1 C13 C17 C18 -70.5(5) . . . . ?
Ce1 C13 C17 C19 172.1(3) . . . . ?
Ce1 C13 C17 C20 53.5(5) . . . . ?
Ce1 C14 C15 K1 150.14(12) . . . 4_575 ?
Ce1 C14 C15 C16 74.8(3) . . . . ?
Ce1 C15 C16 K1 141.50(12) . . . 4_575 ?
Ce1 C15 C16 P2 67.2(2) . . . . ?
Ce1 C15 C16 C21 -123.5(4) . . . . ?
Ce1 C16 C21 C22 178.3(3) . . . . ?
Ce1 C16 C21 C23 60.7(5) . . . . ?
Ce1 C16 C21 C24 -63.2(5) . . . . ?
K1 P2 C13 Ce1 -134.57(11) 4_575 . . . ?
K1 P2 C13 C14 -69.1(3) 4_575 . . . ?
K1 P2 C13 C17 102.2(4) 4_575 . . . ?
K1 P2 C16 Ce1 132.10(10) 4_575 . . . ?
K1 P2 C16 C15 69.3(3) 4_575 . . . ?
K1 P2 C16 C21 -100.4(4) 4_575 . . . ?
K1 O1 C26 C25 -13.0(10) . . . . ?
K1 O1 C27 C28 109.6(7) . . . . ?
K1 O1 C27A C28A -12(4) . . . . ?
K1 O2 C29 C30 -149.5(11) . . . . ?
K1 O2 C29 C30A -132.2(13) . . . . ?
K1 O2 C32 C31 122.3(8) . . . . ?
K1 O2 C32 C31A 137.4(19) . . . . ?
K1 C13 C14 Ce1 -144.93(12) 4_575 . . . ?
K1 C13 C14 C15 -74.0(3) 4_575 . . . ?
K1 C13 C17 C18 119.1(3) 4_575 . . . ?
K1 C13 C17 C19 1.8(4) 4_575 . . . ?
K1 C13 C17 C20 -116.8(4) 4_575 . . . ?
K1 C14 C15 Ce1 -150.14(12) 4_575 . . . ?
K1 C14 C15 C16 -75.3(3) 4_575 . . . ?
K1 C15 C16 Ce1 -141.50(12) 4_575 . . . ?
K1 C15 C16 P2 -74.3(2) 4_575 . . . ?
K1 C15 C16 C21 95.1(4) 4_575 . . . ?
K1 C16 C21 C22 -10.0(4) 4_575 . . . ?
K1 C16 C21 C23 -127.6(3) 4_575 . . . ?
K1 C16 C21 C24 108.5(4) 4_575 . . . ?
P1 C1 C2 Ce1 -70.3(3) . . . . ?
P1 C1 C2 C3 1.0(5) . . . . ?
P1 C1 C5 C6 -104.0(5) . . . . ?
P1 C1 C5 C7 15.4(6) . . . . ?
P1 C1 C5 C8 136.1(4) . . . . ?
P1 C4 C9 C10 -34.4(6) . . . . ?
P1 C4 C9 C11 83.8(5) . . . . ?
P1 C4 C9 C12 -157.7(4) . . . . ?
P2 C13 C14 Ce1 -70.3(2) . . . . ?
P2 C13 C14 K1 74.6(2) . . . 4_575 ?
P2 C13 C14 C15 0.6(5) . . . . ?
P2 C13 C17 C18 29.1(5) . . . . ?
P2 C13 C17 C19 -88.2(5) . . . . ?
P2 C13 C17 C20 153.2(4) . . . . ?
P2 C16 C21 C22 78.4(5) . . . . ?
P2 C16 C21 C23 -39.2(5) . . . . ?
P2 C16 C21 C24 -163.0(4) . . . . ?
O2 C29 C30 C31 13.2(19) . . . . ?
O2 C29 C30A C31A -34(3) . . . . ?
C1 P1 C4 Ce1 64.41(17) . . . . ?
C1 P1 C4 C3 2.5(4) . . . . ?
C1 P1 C4 C9 -165.3(4) . . . . ?
C1 C2 C3 Ce1 -74.6(3) . . . . ?
C1 C2 C3 C4 0.9(6) . . . . ?
C2 C1 C5 C6 66.5(6) . . . . ?
C2 C1 C5 C7 -174.1(5) . . . . ?
C2 C1 C5 C8 -53.4(6) . . . . ?
C2 C3 C4 Ce1 -69.7(3) . . . . ?
C2 C3 C4 P1 -2.4(5) . . . . ?
C2 C3 C4 C9 164.8(4) . . . . ?
C3 C4 C9 C10 159.5(5) . . . . ?
C3 C4 C9 C11 -82.3(6) . . . . ?
C3 C4 C9 C12 36.3(7) . . . . ?
C4 P1 C1 Ce1 -66.00(17) . . . . ?
C4 P1 C1 C2 -2.0(4) . . . . ?
C4 P1 C1 C5 169.8(4) . . . . ?
C5 C1 C2 Ce1 118.2(4) . . . . ?
C5 C1 C2 C3 -170.6(4) . . . . ?
C13 P2 C16 Ce1 65.20(15) . . . . ?
C13 P2 C16 K1 -66.90(15) . . . 4_575 ?
C13 P2 C16 C15 2.4(3) . . . . ?
C13 P2 C16 C21 -167.3(4) . . . . ?
C13 C14 C15 Ce1 -73.6(3) . . . . ?
C13 C14 C15 K1 76.6(3) . . . 4_575 ?
C13 C14 C15 C16 1.2(5) . . . . ?
C13 C17 C19 K1 -1.8(4) . . . 4_575 ?
C14 C13 C17 C18 -160.9(4) . . . . ?
C14 C13 C17 C19 81.8(5) . . . . ?
C14 C13 C17 C20 -36.8(6) . . . . ?
C14 C15 C16 Ce1 -69.7(3) . . . . ?
C14 C15 C16 K1 71.8(3) . . . 4_575 ?
C14 C15 C16 P2 -2.5(5) . . . . ?
C14 C15 C16 C21 166.8(4) . . . . ?
C15 C16 C21 C22 -89.7(5) . . . . ?
C15 C16 C21 C23 152.7(4) . . . . ?
C15 C16 C21 C24 28.9(6) . . . . ?
C16 P2 C13 Ce1 -67.22(15) . . . . ?
C16 P2 C13 K1 67.35(15) . . . 4_575 ?
C16 P2 C13 C14 -1.7(3) . . . . ?
C16 P2 C13 C17 169.5(4) . . . . ?
C16 C21 C22 K1 10.2(4) . . . 4_575 ?
C17 C13 C14 Ce1 118.6(4) . . . . ?
C17 C13 C14 K1 -96.4(4) . . . 4_575 ?
C17 C13 C14 C15 -170.4(4) . . . . ?
C18 C17 C19 K1 -121.8(3) . . . 4_575 ?
C20 C17 C19 K1 119.2(3) . . . 4_575 ?
C23 C21 C22 K1 129.8(3) . . . 4_575 ?
C24 C21 C22 K1 -112.1(3) . . . 4_575 ?
C26 O1 C27 C28 -82.5(9) . . . . ?
C26 O1 C27A C28A 176(3) . . . . ?
C27 O1 C26 C25 -173.5(6) . . . . ?
C27A O1 C26 C25 158.2(17) . . . . ?
C29 O2 C32 C31 -26.1(9) . . . . ?
C29 O2 C32 C31A -11(2) . . . . ?
C29 C30 C31 C32 -29(2) . . . . ?
C29 C30A C31A C32 26(4) . . . . ?
C30 C31 C32 O2 34.8(17) . . . . ?
C30A C31A C32 O2 -9(3) . . . . ?
C32 O2 C29 C30 8.5(13) . . . . ?
C32 O2 C29 C30A 25.9(15) . . . . ?

loop_
_exptl_oxdiff_crystal_face_indexfrac_h
_exptl_oxdiff_crystal_face_indexfrac_k
_exptl_oxdiff_crystal_face_indexfrac_l
_exptl_oxdiff_crystal_face_x
_exptl_oxdiff_crystal_face_y
_exptl_oxdiff_crystal_face_z
-13.4122 -6.5568 16.8706 0.0707 -0.8909 -0.4487
24.4103 -8.8322 0.5068 -0.0371 0.5025 -0.8638
-20.3115 -11.8020 -3.9101 -0.7972 -0.4311 0.4226
-20.9208 13.8246 -0.3623 0.2721 -0.3927 0.8785
20.9871 -13.8407 0.1887 -0.2769 0.3997 -0.8738
-18.2279 9.7503 14.1887 0.5598 -0.8149 0.1503
22.9803 10.9896 -8.9883 0.4327 0.8960 -0.0104
26.9750 1.9972 -1.9938 0.3346 0.7115 -0.5903
16.9975 -5.9825 -15.9906 -0.4816 0.8670 0.0371
-5.0086 19.9679 8.0008 0.9284 -0.2423 0.2716
-0.9884 -21.9680 -3.0049 -0.9333 -0.0697 -0.3523
0.9906 21.9699 0.0065 0.8486 0.1644 0.4687
15.9793 17.9759 -1.9911 0.8149 0.5550 0.0602
